data_1001427
loop_
_publ_author_name
'Leclaire, A'
'Borel, M M'
'Grandin, A'
'Raveau, B'

_publ_section_title
;
K~2~Mo~3~AlP~8~O~28~: a tunnel structure isotypic with Na0.5MoP~2~O~7~
;
_journal_coden_ASTM ACSCEE
_journal_name_full 'Acta Crystallographica C (39,1983-)'
_journal_page_first 1368
_journal_page_last 1370
_journal_volume 46
_journal_year 1990
_chemical_formula_structural 'K Mo1.5 Al0.5 (P4 O14)'
_chemical_formula_sum 'Al0.5 K Mo1.5 O14 P4'
_chemical_name_systematic
;
Potassium molybdenum aluminium phosphate (1/1.5/.5/4)
;
_space_group_IT_number 2
_symmetry_cell_setting triclinic
_symmetry_Int_Tables_number 2
_symmetry_space_group_name_Hall '-P 1'
_symmetry_space_group_name_H-M 'P -1'
_cell_angle_alpha 90.53(2)
_cell_angle_beta 92.95(2)
_cell_angle_gamma 105.18(2)
_cell_formula_units_Z 1
_cell_length_a 4.8171(8)
_cell_length_b 7.133(2)
_cell_length_c 7.998(2)
_cell_volume 264.8
_database_code_amcsd 0010163
_exptl_crystal_density_diffrn 3.414
_refine_ls_R_factor_all 0.061
_cod_original_formula_sum 'Al.5 K Mo1.5 O14 P4'
_cod_database_code 1001427
_amcsd_formula_title K2Mo3AlP8O28

loop_
_space_group_symop_operation_xyz
x,y,z
-x,-y,-z

loop_
_atom_site_label
_atom_site_type_symbol
_atom_site_symmetry_multiplicity
_atom_site_Wyckoff_symbol
_atom_site_fract_x
_atom_site_fract_y
_atom_site_fract_z
_atom_site_occupancy
_atom_site_attached_hydrogens
_atom_site_calc_flag
Mo1 Mo4+ 1 a 0. 0. 0. 1. 0 d
Mo2 Mo4+ 1 h 0.5 0.5 0.5 0.5 0 d
Al1 Al3+ 1 h 0.5 0.5 0.5 0.5 0 d
K1 K1+ 1 b 0. 0. 0.5 1. 0 d
P1 P5+ 2 i -0.3795(6) 0.2417(4) 0.1953(4) 1. 0 d
P2 P5+ 2 i 0.0161(6) -0.3816(4) 0.2532(4) 1. 0 d
O1 O2- 2 i -0.190(2) 0.102(1) 0.186(1) 1. 0 d
O2 O2- 2 i 0.094(2) -0.201(1) 0.153(1) 1. 0 d
O3 O2- 2 i 0.368(2) 0.192(1) 0.071(1) 1. 0 d
O4 O2- 2 i 0.155(2) 0.351(1) 0.597(1) 1. 0 d
O5 O2- 2 i 0.278(2) 0.550(1) 0.305(1) 1. 0 d
O6 O2- 2 i 0.544(2) 0.260(1) 0.375(1) 1. 0 d
O7 O2- 2 i -0.197(2) 0.450(1) 0.138(1) 1. 0 d

loop_
_atom_type_symbol
_atom_type_oxidation_number
Mo4+ 3.670
Al3+ 3.000
K1+ 1.000
P5+ 5.000
O2- -2.000

loop_
_cod_related_entry_id
_cod_related_entry_database
_cod_related_entry_code
1 AMCSD 0010163
